data_1560229
loop_
_publ_author_name
'Wagner, Hannah K.'
'Wadepohl, Hubert'
'Ballmann, Joachim'

_publ_section_title
;
 A 2,2&#x2032;-diphosphinotolane as a versatile precursor for the
 synthesis of P-ylidic mesoionic carbenes via reversible C--P bond
 formation
;
_journal_issue 10
_journal_name_full 'Chemical Science'
_journal_page_first 3693
_journal_page_last 3701
_journal_paper_doi 10.1039/D0SC06128J
_journal_volume 12
_journal_year 2021
_chemical_formula_sum 'C38 H52 Mo O6 P2'
_chemical_formula_weight 762.67
_chemical_properties_physical 'air-sensitive, moisture-sensitive'
_space_group_crystal_system monoclinic
_space_group_IT_number 14
_space_group_name_Hall '-P 2ybc'
_space_group_name_H-M_alt 'P 1 21/c 1'
_atom_sites_solution_hydrogens geom
_atom_sites_solution_primary iterative
_atom_sites_solution_secondary difmap
_audit_block_code ba_hw33
_audit_creation_date 2020-05-14
_audit_creation_method
;
encif (version 1.121)

encifer (version_id = 274361.64)

Olex2 1.3
(compiled 2020.07.31 svn.rc2a7746 for OlexSys, GUI svn.r6145)
;
_audit_update_record
;
2020-10-08 deposited with the CCDC.	2021-01-22 downloaded from the CCDC.
;
_cell_angle_alpha 90
_cell_angle_beta 101.630(3)
_cell_angle_gamma 90
_cell_formula_units_Z 4
_cell_length_a 10.8424(3)
_cell_length_b 15.9246(5)
_cell_length_c 22.3877(5)
_cell_measurement_reflns_used 9233
_cell_measurement_temperature 120(1)
_cell_measurement_theta_max 29.4410
_cell_measurement_theta_min 2.6240
_cell_volume 3786.12(18)
_computing_cell_refinement 'CrysAlisPro 1.171.40.78a (Rigaku OD, 2020)'
_computing_data_collection 'CrysAlisPro 1.171.40.78a (Rigaku OD, 2020)'
_computing_data_reduction 'CrysAlisPro 1.171.40.78a (Rigaku OD, 2020)'
_computing_publication_material 'encif (Wadepohl, 2009-19); encifer (Allen et al., 2004)'
_computing_structure_refinement 'SHELXL-20xx (Sheldrick, 2015)'
_computing_structure_solution 'SUPERFLIP (Palatinus, 2007-2009)'
_diffrn_ambient_temperature 120(1)
_diffrn_detector 'CCD plate'
_diffrn_detector_area_resol_mean 7.9621
_diffrn_detector_type Eos
_diffrn_measured_fraction_theta_full 0.999
_diffrn_measured_fraction_theta_max 0.996
_diffrn_measurement_details
;
List of Runs (angles in degrees, time in seconds):

  # Type    Start    End  Width  t~exp~   \w     \q     \k     \f   Frames
#--------------------------------------------------------------------------
  1  \w    -42.00  48.00   0.50   25.00    --   27.02 -57.00-150.00  180
  2  \w     -3.00  97.00   0.50   25.00    --   27.02  77.00  90.00  200
  3  \w      2.00  99.00   0.50   25.00    --   27.02  38.00 -90.00  194
  4  \w    -42.00  48.00   0.50   25.00    --   27.02 -57.00 -30.00  180
  5  \w      2.00  99.00   0.50   25.00    --   27.02  38.00   0.00  194
  6  \w    -20.00  69.00   0.50   25.00    --   27.02 -99.00 120.00  178
  7  \w    -94.00  -4.00   0.50   25.00    --  -25.00 -57.00 120.00  180
  8  \w    -20.00   5.00   0.50   25.00    --   27.02 -99.00 -60.00   50
  9  \w     -3.00  97.00   0.50   25.00    --   27.02  77.00   0.00  200
;
_diffrn_measurement_device 'four-circle diffractometer'
_diffrn_measurement_device_type 'Agilent SuperNova, Dual, Cu at home/near, Eos'
_diffrn_measurement_method '\w scans'
_diffrn_measurement_specimen_support 'polyimid foil'
_diffrn_orient_matrix_type 'CrysAlisPro convention (1999,Acta A55,543-557)'
_diffrn_orient_matrix_UB_11 -0.0021054000
_diffrn_orient_matrix_UB_12 -0.0436176000
_diffrn_orient_matrix_UB_13 -0.0065559000
_diffrn_orient_matrix_UB_21 0.0663148000
_diffrn_orient_matrix_UB_22 -0.0003115000
_diffrn_orient_matrix_UB_23 0.0026376000
_diffrn_orient_matrix_UB_31 0.0078046000
_diffrn_orient_matrix_UB_32 -0.0090622000
_diffrn_orient_matrix_UB_33 0.0315495000
_diffrn_radiation_collimation 'focusing mirrors'
_diffrn_radiation_monochromator mirror
_diffrn_radiation_probe x-ray
_diffrn_radiation_type 'Mo K\a'
_diffrn_radiation_wavelength 0.71073
_diffrn_radiation_xray_symbol K-L~2,3~
_diffrn_reflns_av_R_equivalents 0.1118
_diffrn_reflns_av_unetI/netI 0.0781
_diffrn_reflns_Laue_measured_fraction_full 0.999
_diffrn_reflns_Laue_measured_fraction_max 0.996
_diffrn_reflns_limit_h_max 15
_diffrn_reflns_limit_h_min -15
_diffrn_reflns_limit_k_max 22
_diffrn_reflns_limit_k_min -22
_diffrn_reflns_limit_l_max 31
_diffrn_reflns_limit_l_min -31
_diffrn_reflns_number 69079
_diffrn_reflns_point_group_measured_fraction_full 0.999
_diffrn_reflns_point_group_measured_fraction_max 0.996
_diffrn_reflns_theta_full 25.242
_diffrn_reflns_theta_max 30.560
_diffrn_reflns_theta_min 2.255
_diffrn_source 'microfocus X-Ray tube'
_diffrn_source_type 'Agilent SuperNova (Mo) X-ray Source'
_exptl_absorpt_coefficient_mu 0.474
_exptl_absorpt_correction_T_max 1.000
_exptl_absorpt_correction_T_min 0.672
_exptl_absorpt_correction_type gaussian
_exptl_absorpt_process_details
;
CrysAlisPro 1.171.40.78a (Rigaku Oxford Diffraction, 2020)
Numerical absorption correction based on gaussian integration over
 a multifaceted crystal model (Busing & Levy, 1957).
Empirical absorption correction using spherical harmonics,
 implemented in SCALE3 ABSPACK scaling algorithm.
;
_exptl_crystal_colour red
_exptl_crystal_colour_primary red
_exptl_crystal_density_diffrn 1.338
_exptl_crystal_description needle
_exptl_crystal_F_000 1600
_exptl_crystal_size_max 0.295
_exptl_crystal_size_mid 0.053
_exptl_crystal_size_min 0.036
_refine_diff_density_max 2.391
_refine_diff_density_min -1.146
_refine_diff_density_rms 0.124
_refine_ls_extinction_method none
_refine_ls_goodness_of_fit_ref 1.073
_refine_ls_hydrogen_treatment constr
_refine_ls_matrix_type full
_refine_ls_number_parameters 432
_refine_ls_number_reflns 11568
_refine_ls_number_restraints 0
_refine_ls_restrained_S_all 1.073
_refine_ls_R_factor_all 0.1090
_refine_ls_R_factor_gt 0.0715
_refine_ls_shift/su_max 0.000
_refine_ls_shift/su_mean 0.000
_refine_ls_structure_factor_coef Fsqd
_refine_ls_weighting_details 'w=1/[\s^2^(Fo^2^)+(0.0714P)^2^+6.8458P] where P=(Fo^2^+2Fc^2^)/3'
_refine_ls_weighting_scheme calc
_refine_ls_wR_factor_gt 0.1633
_refine_ls_wR_factor_ref 0.1833
_reflns_Friedel_coverage 0.000
_reflns_number_gt 8007
_reflns_number_total 11568
_reflns_threshold_expression 'I > 2\s(I)'
_cod_data_source_file d0sc06128j2.cif
_cod_data_source_block ba_hw33
_cod_depositor_comments 'Adding full bibliography for 1560218--1560233.cif.'
_cod_original_cell_volume 3786.12(19)
_cod_original_sg_symbol_H-M 'P 21/c'
_cod_database_code 1560229
_audit_block_refno 3555
_audit_block_usercomment 'HW311, needle, red'
_shelx_space_group_comment
;
The symmetry employed for this shelxl refinement is uniquely defined
by the following loop, which should always be used as a source of
symmetry information in preference to the above space-group names.
They are only intended as comments.
;
_reflns_odcompleteness_completeness 99.93
_reflns_odcompleteness_iscentric 1
_reflns_odcompleteness_theta 26.32
_shelxl_version_number 2018/3
_olex2_refinement_description
;
1. Fixed Uiso
 At 1.2 times of:
  All C(H) groups, All C(H,H) groups
 At 1.5 times of:
  All C(H,H,H) groups
2.a Ternary CH refined with riding coordinates:
 C15(H15), C18(H18), C21(H21), C24(H24)
2.b Secondary CH2 refined with riding coordinates:
 C41(H41A,H41B), C42(H42A,H42B), C43(H43A,H43B), C44(H44A,H44B), C51(H51A,
 H51B), C52(H52A,H52B), C53(H53A,H53B), C54(H54A,H54B)
2.c Aromatic/amide H refined with riding coordinates:
 C4(H4), C5(H5), C6(H6), C7(H7), C11(H11), C12(H12), C13(H13), C14(H14)
2.d Idealised Me refined as rotating group:
 C16(H16A,H16B,H16C), C17(H17A,H17B,H17C), C19(H19A,H19B,H19C), C20(H20A,H20B,
 H20C), C22(H22A,H22B,H22C), C23(H23A,H23B,H23C), C25(H25A,H25B,H25C), C26(H26A,
 H26B,H26C)
;
_oxdiff_exptl_absorpt_empirical_details
;
Empirical correction (ABSPACK) includes:
- Absorption correction using spherical harmonics
- Frame scaling
;
_oxdiff_exptl_absorpt_empirical_full_max 2.289
_oxdiff_exptl_absorpt_empirical_full_min 0.584
_cell_oxdiff_measurement_reflns_used 9233

loop_
_symmetry_equiv_pos_as_xyz
'x, y, z'
'-x, y+1/2, -z+1/2'
'-x, -y, -z'
'x, -y-1/2, z-1/2'

loop_
_atom_site_label
_atom_site_type_symbol
_atom_site_fract_x
_atom_site_fract_y
_atom_site_fract_z
_atom_site_U_iso_or_equiv
_atom_site_adp_type
_atom_site_occupancy
_atom_site_site_symmetry_order
_atom_site_calc_flag
_atom_site_refinement_flags_posn
_atom_site_refinement_flags_adp
_atom_site_refinement_flags_occupancy
_atom_site_disorder_assembly
_atom_site_disorder_group
Mo Mo -0.02601(3) 0.80250(2) 0.16627(2) 0.02337(10) Uani 1 1 d . . . . .
P1 P 0.36986(10) 0.83721(7) 0.10300(4) 0.0264(2) Uani 1 1 d . . . . .
P2 P 0.03200(10) 0.94657(7) 0.20542(4) 0.0254(2) Uani 1 1 d . . . . .
O27 O -0.0769(4) 0.6200(2) 0.11406(16) 0.0493(9) Uani 1 1 d . . . . .
O28 O -0.2485(3) 0.7679(3) 0.23412(15) 0.0470(9) Uani 1 1 d . . . . .
O29 O 0.1788(3) 0.7327(2) 0.27773(15) 0.0475(9) Uani 1 1 d . . . . .
O30 O -0.2308(3) 0.8745(2) 0.05681(15) 0.0473(9) Uani 1 1 d . . . . .
C1 C 0.2532(3) 0.8601(2) 0.14806(16) 0.0240(7) Uani 1 1 d . . . . .
C2 C 0.1396(4) 0.8246(2) 0.12153(17) 0.0245(8) Uani 1 1 d . . . . .
C3 C 0.1427(4) 0.7907(2) 0.05882(17) 0.0254(8) Uani 1 1 d . . . . .
C4 C 0.0410(4) 0.7588(3) 0.01679(18) 0.0300(9) Uani 1 1 d . . . . .
H4 H -0.039606 0.755213 0.027121 0.036 Uiso 1 1 calc R U . . .
C5 C 0.0575(5) 0.7321(3) -0.04062(19) 0.0362(10) Uani 1 1 d . . . . .
H5 H -0.012302 0.710268 -0.068997 0.043 Uiso 1 1 calc R U . . .
C6 C 0.1740(5) 0.7370(3) -0.0566(2) 0.0394(11) Uani 1 1 d . . . . .
H6 H 0.183144 0.719421 -0.096026 0.047 Uiso 1 1 calc R U . . .
C7 C 0.2777(4) 0.7672(3) -0.01562(19) 0.0367(10) Uani 1 1 d . . . . .
H7 H 0.358212 0.770328 -0.026085 0.044 Uiso 1 1 calc R U . . .
C8 C 0.2595(4) 0.7929(3) 0.04145(18) 0.0282(8) Uani 1 1 d . . . . .
C9 C 0.2884(4) 0.9056(3) 0.20656(17) 0.0266(8) Uani 1 1 d . . . . .
C10 C 0.2028(4) 0.9507(3) 0.23459(17) 0.0266(8) Uani 1 1 d . . . . .
C11 C 0.2502(4) 0.9960(3) 0.28782(19) 0.0339(9) Uani 1 1 d . . . . .
H11 H 0.193417 1.027800 0.306045 0.041 Uiso 1 1 calc R U . . .
C12 C 0.3771(4) 0.9962(3) 0.3149(2) 0.0371(10) Uani 1 1 d . . . . .
H12 H 0.405813 1.026855 0.351451 0.045 Uiso 1 1 calc R U . . .
C13 C 0.4610(4) 0.9520(3) 0.28887(19) 0.0367(10) Uani 1 1 d . . . . .
H13 H 0.548066 0.951472 0.307026 0.044 Uiso 1 1 calc R U . . .
C14 C 0.4156(4) 0.9078(3) 0.23497(18) 0.0323(9) Uani 1 1 d . . . . .
H14 H 0.474090 0.877665 0.216760 0.039 Uiso 1 1 calc R U . . .
C15 C 0.4829(4) 0.7566(3) 0.13632(19) 0.0322(9) Uani 1 1 d . . . . .
H15 H 0.549238 0.784594 0.167453 0.039 Uiso 1 1 calc R U . . .
C16 C 0.4195(5) 0.6906(3) 0.1693(2) 0.0470(12) Uani 1 1 d . . . . .
H16A H 0.383435 0.717760 0.201154 0.071 Uiso 1 1 calc R U . . .
H16B H 0.481978 0.648859 0.187911 0.071 Uiso 1 1 calc R U . . .
H16C H 0.352488 0.662855 0.140088 0.071 Uiso 1 1 calc R U . . .
C17 C 0.5485(5) 0.7170(3) 0.0883(2) 0.0394(10) Uani 1 1 d . . . . .
H17A H 0.488645 0.681119 0.061001 0.059 Uiso 1 1 calc R U . . .
H17B H 0.620095 0.683093 0.108760 0.059 Uiso 1 1 calc R U . . .
H17C H 0.578485 0.761466 0.064542 0.059 Uiso 1 1 calc R U . . .
C18 C 0.4519(4) 0.9229(3) 0.07405(19) 0.0337(9) Uani 1 1 d . . . . .
H18 H 0.489793 0.899098 0.040546 0.040 Uiso 1 1 calc R U . . .
C19 C 0.5601(5) 0.9614(3) 0.1205(2) 0.0451(12) Uani 1 1 d . . . . .
H19A H 0.525942 0.992839 0.151083 0.068 Uiso 1 1 calc R U . . .
H19B H 0.608519 0.999357 0.099531 0.068 Uiso 1 1 calc R U . . .
H19C H 0.615208 0.916533 0.140544 0.068 Uiso 1 1 calc R U . . .
C20 C 0.3582(5) 0.9895(4) 0.0452(3) 0.0539(14) Uani 1 1 d . . . . .
H20A H 0.294049 0.963806 0.013301 0.081 Uiso 1 1 calc R U . . .
H20B H 0.402363 1.033522 0.027168 0.081 Uiso 1 1 calc R U . . .
H20C H 0.317703 1.014219 0.076422 0.081 Uiso 1 1 calc R U . . .
C21 C -0.0007(4) 1.0393(3) 0.15369(18) 0.0308(9) Uani 1 1 d . . . . .
H21 H -0.093831 1.048607 0.145445 0.037 Uiso 1 1 calc R U . . .
C22 C 0.0605(5) 1.1197(3) 0.1827(2) 0.0455(12) Uani 1 1 d . . . . .
H22A H 0.039925 1.127220 0.222980 0.068 Uiso 1 1 calc R U . . .
H22B H 0.028962 1.167774 0.156713 0.068 Uiso 1 1 calc R U . . .
H22C H 0.152105 1.115785 0.186902 0.068 Uiso 1 1 calc R U . . .
C23 C 0.0354(5) 1.0247(3) 0.0923(2) 0.0431(11) Uani 1 1 d . . . . .
H23A H 0.126680 1.016486 0.098365 0.065 Uiso 1 1 calc R U . . .
H23B H 0.010822 1.073544 0.066027 0.065 Uiso 1 1 calc R U . . .
H23C H -0.007913 0.974620 0.073111 0.065 Uiso 1 1 calc R U . . .
C24 C -0.0358(4) 0.9810(3) 0.27162(19) 0.0344(9) Uani 1 1 d . . . . .
H24 H 0.004218 1.035536 0.286890 0.041 Uiso 1 1 calc R U . . .
C25 C -0.0071(5) 0.9167(4) 0.32352(19) 0.0423(11) Uani 1 1 d . . . . .
H25A H -0.045645 0.862688 0.309393 0.063 Uiso 1 1 calc R U . . .
H25B H -0.041651 0.936561 0.358209 0.063 Uiso 1 1 calc R U . . .
H25C H 0.084209 0.909682 0.336149 0.063 Uiso 1 1 calc R U . . .
C26 C -0.1783(4) 0.9949(3) 0.2525(2) 0.0412(11) Uani 1 1 d . . . . .
H26A H -0.194815 1.041233 0.223247 0.062 Uiso 1 1 calc R U . . .
H26B H -0.212781 1.008619 0.288568 0.062 Uiso 1 1 calc R U . . .
H26C H -0.218234 0.943566 0.233612 0.062 Uiso 1 1 calc R U . . .
C27 C -0.0562(4) 0.6877(3) 0.1329(2) 0.0333(9) Uani 1 1 d . . . . .
C28 C -0.1652(4) 0.7816(3) 0.20983(19) 0.0327(9) Uani 1 1 d . . . . .
C29 C 0.1051(4) 0.7575(3) 0.23811(19) 0.0320(9) Uani 1 1 d . . . . .
C30 C -0.1537(4) 0.8494(3) 0.09595(18) 0.0297(8) Uani 1 1 d . . . . .
O41 O 0.3118(4) 0.5026(3) 0.08925(18) 0.0661(12) Uani 1 1 d . . . . .
O51 O 0.5496(4) 0.7164(4) 0.43380(18) 0.0812(16) Uani 1 1 d . . . . .
C41 C 0.1963(6) 0.5418(4) 0.0600(3) 0.0584(15) Uani 1 1 d . . . . .
H41A H 0.208229 0.602791 0.054872 0.070 Uiso 1 1 calc R U . . .
H41B H 0.129805 0.533193 0.083879 0.070 Uiso 1 1 calc R U . . .
C42 C 0.1632(5) 0.4998(5) 0.0005(3) 0.0637(17) Uani 1 1 d . . . . .
H42A H 0.107293 0.535455 -0.029608 0.076 Uiso 1 1 calc R U . . .
H42B H 0.121173 0.445335 0.003955 0.076 Uiso 1 1 calc R U . . .
C43 C 0.2909(5) 0.4872(6) -0.0172(3) 0.077(2) Uani 1 1 d . . . . .
H43A H 0.292702 0.434325 -0.040244 0.093 Uiso 1 1 calc R U . . .
H43B H 0.311139 0.534738 -0.042072 0.093 Uiso 1 1 calc R U . . .
C44 C 0.3813(5) 0.4836(4) 0.0441(3) 0.0602(16) Uani 1 1 d . . . . .
H44A H 0.418797 0.426835 0.050993 0.072 Uiso 1 1 calc R U . . .
H44B H 0.450169 0.524795 0.045321 0.072 Uiso 1 1 calc R U . . .
C51 C 0.4811(6) 0.7213(6) 0.3735(3) 0.075(2) Uani 1 1 d . . . . .
H51A H 0.429530 0.773018 0.367413 0.090 Uiso 1 1 calc R U . . .
H51B H 0.424836 0.672080 0.363707 0.090 Uiso 1 1 calc R U . . .
C52 C 0.5794(6) 0.7224(5) 0.3339(3) 0.0703(19) Uani 1 1 d . . . . .
H52A H 0.548125 0.752419 0.295135 0.084 Uiso 1 1 calc R U . . .
H52B H 0.604230 0.664662 0.324844 0.084 Uiso 1 1 calc R U . . .
C53 C 0.6886(6) 0.7691(5) 0.3734(3) 0.0640(17) Uani 1 1 d . . . . .
H53A H 0.770106 0.753794 0.362807 0.077 Uiso 1 1 calc R U . . .
H53B H 0.677004 0.830722 0.369983 0.077 Uiso 1 1 calc R U . . .
C54 C 0.6798(6) 0.7380(5) 0.4356(3) 0.0649(17) Uani 1 1 d . . . . .
H54A H 0.734168 0.688106 0.446406 0.078 Uiso 1 1 calc R U . . .
H54B H 0.707563 0.782211 0.466463 0.078 Uiso 1 1 calc R U . . .

loop_
_atom_site_aniso_label
_atom_site_aniso_U_11
_atom_site_aniso_U_22
_atom_site_aniso_U_33
_atom_site_aniso_U_23
_atom_site_aniso_U_13
_atom_site_aniso_U_12
Mo 0.02522(16) 0.03032(17) 0.01580(15) 0.00242(13) 0.00706(11) -0.00152(13)
P1 0.0259(5) 0.0367(5) 0.0182(5) -0.0014(4) 0.0084(4) -0.0020(4)
P2 0.0276(5) 0.0336(5) 0.0161(4) -0.0025(4) 0.0070(4) 0.0001(4)
O27 0.070(3) 0.0344(18) 0.0407(19) -0.0007(15) 0.0056(17) -0.0115(17)
O28 0.0290(16) 0.077(3) 0.0381(18) 0.0175(18) 0.0143(14) 0.0024(16)
O29 0.046(2) 0.063(2) 0.0303(17) 0.0107(16) 0.0014(15) 0.0050(17)
O30 0.047(2) 0.061(2) 0.0301(17) 0.0027(16) -0.0021(15) 0.0118(17)
C1 0.0241(18) 0.0310(19) 0.0185(17) 0.0004(15) 0.0084(14) -0.0007(15)
C2 0.0288(19) 0.0280(18) 0.0187(17) 0.0032(14) 0.0093(14) 0.0012(15)
C3 0.032(2) 0.0275(19) 0.0174(17) 0.0018(14) 0.0075(15) -0.0011(15)
C4 0.033(2) 0.038(2) 0.0216(19) -0.0018(16) 0.0119(16) -0.0012(17)
C5 0.044(3) 0.043(2) 0.023(2) -0.0080(18) 0.0082(18) -0.008(2)
C6 0.044(3) 0.056(3) 0.021(2) -0.0082(19) 0.0119(18) -0.005(2)
C7 0.037(2) 0.055(3) 0.023(2) -0.0048(19) 0.0160(18) -0.006(2)
C8 0.031(2) 0.035(2) 0.0206(18) -0.0028(15) 0.0092(15) -0.0050(16)
C9 0.0292(19) 0.033(2) 0.0184(17) 0.0002(15) 0.0068(15) -0.0042(16)
C10 0.031(2) 0.033(2) 0.0170(17) -0.0022(15) 0.0061(14) -0.0016(16)
C11 0.035(2) 0.045(2) 0.0231(19) -0.0086(18) 0.0083(17) -0.0016(18)
C12 0.040(2) 0.046(3) 0.025(2) -0.0099(19) 0.0050(18) -0.009(2)
C13 0.030(2) 0.053(3) 0.026(2) -0.0080(19) 0.0015(17) -0.005(2)
C14 0.031(2) 0.045(2) 0.0224(19) -0.0060(17) 0.0094(16) -0.0030(18)
C15 0.032(2) 0.038(2) 0.027(2) -0.0015(17) 0.0083(17) 0.0057(17)
C16 0.056(3) 0.050(3) 0.041(3) 0.014(2) 0.021(2) 0.013(2)
C17 0.040(2) 0.045(3) 0.037(2) -0.004(2) 0.016(2) 0.005(2)
C18 0.031(2) 0.046(3) 0.027(2) -0.0007(18) 0.0127(17) -0.0058(18)
C19 0.044(3) 0.056(3) 0.039(3) -0.013(2) 0.017(2) -0.019(2)
C20 0.040(3) 0.057(3) 0.070(4) 0.027(3) 0.023(3) 0.001(2)
C21 0.035(2) 0.034(2) 0.0244(19) 0.0020(16) 0.0085(16) -0.0001(17)
C22 0.060(3) 0.030(2) 0.045(3) -0.002(2) 0.008(2) 0.004(2)
C23 0.067(3) 0.036(2) 0.030(2) 0.0050(19) 0.020(2) -0.001(2)
C24 0.036(2) 0.047(3) 0.0219(19) -0.0109(18) 0.0089(17) 0.0006(19)
C25 0.043(3) 0.069(3) 0.0178(19) -0.003(2) 0.0133(18) 0.004(2)
C26 0.037(2) 0.059(3) 0.031(2) -0.007(2) 0.0145(19) 0.008(2)
C27 0.036(2) 0.037(2) 0.027(2) 0.0082(17) 0.0065(17) -0.0036(18)
C28 0.027(2) 0.045(2) 0.026(2) 0.0096(18) 0.0054(16) 0.0016(17)
C29 0.032(2) 0.041(2) 0.025(2) 0.0032(17) 0.0114(17) 0.0003(18)
C30 0.034(2) 0.033(2) 0.0240(19) -0.0028(16) 0.0098(16) -0.0010(17)
O41 0.068(3) 0.080(3) 0.045(2) 0.007(2) -0.002(2) 0.014(2)
O51 0.059(3) 0.156(5) 0.034(2) 0.024(3) 0.0224(19) 0.026(3)
C41 0.054(3) 0.078(4) 0.044(3) -0.004(3) 0.010(3) 0.002(3)
C42 0.044(3) 0.097(5) 0.048(3) -0.017(3) 0.003(3) 0.013(3)
C43 0.046(3) 0.142(7) 0.043(3) -0.035(4) 0.010(3) 0.000(4)
C44 0.043(3) 0.072(4) 0.060(4) -0.009(3) -0.001(3) 0.006(3)
C51 0.046(3) 0.137(7) 0.044(3) 0.015(4) 0.016(3) 0.018(4)
C52 0.060(4) 0.120(6) 0.033(3) 0.007(3) 0.015(3) 0.004(4)
C53 0.046(3) 0.101(5) 0.048(3) 0.000(3) 0.018(3) 0.007(3)
C54 0.064(4) 0.089(5) 0.042(3) 0.014(3) 0.010(3) 0.002(3)

loop_
_atom_type_symbol
_atom_type_description
_atom_type_scat_dispersion_real
_atom_type_scat_dispersion_imag
_atom_type_scat_source
C C 0.0033 0.0016 'International Tables Vol C Tables 4.2.6.8 and 6.1.1.4'
H H 0.0000 0.0000 'International Tables Vol C Tables 4.2.6.8 and 6.1.1.4'
Mo Mo -1.6832 0.6857 'International Tables Vol C Tables 4.2.6.8 and 6.1.1.4'
O O 0.0106 0.0060 'International Tables Vol C Tables 4.2.6.8 and 6.1.1.4'
P P 0.1023 0.0942 'International Tables Vol C Tables 4.2.6.8 and 6.1.1.4'

loop_
_exptl_crystal_face_index_h
_exptl_crystal_face_index_k
_exptl_crystal_face_index_l
_exptl_crystal_face_perp_dist
0 4 -30 0.0356
-15 -4 2 0.1331
15 5 -8 0.1528
0 -4 30 0.0178
1 -22 -9 0.0167
-1 22 9 0.0189
-1 19 -15 0.0236
12 8 -21 0.1241

loop_
_geom_angle_atom_site_label_1
_geom_angle_atom_site_label_2
_geom_angle_atom_site_label_3
_geom_angle
_geom_angle_site_symmetry_1
_geom_angle_site_symmetry_3
_geom_angle_publ_flag
C2 Mo P2 81.11(10) . . ?
C27 Mo P2 174.52(13) . . ?
C27 Mo C2 93.58(16) . . ?
C27 Mo C28 86.92(19) . . ?
C27 Mo C29 90.50(18) . . ?
C27 Mo C30 90.71(17) . . ?
C28 Mo P2 98.30(14) . . ?
C28 Mo C2 176.87(15) . . ?
C28 Mo C29 91.82(17) . . ?
C28 Mo C30 88.59(17) . . ?
C29 Mo P2 87.70(13) . . ?
C29 Mo C2 85.08(15) . . ?
C30 Mo P2 91.07(12) . . ?
C30 Mo C2 94.50(15) . . ?
C30 Mo C29 178.74(18) . . ?
C1 P1 C15 113.66(19) . . ?
C1 P1 C18 119.7(2) . . ?
C8 P1 C1 94.31(18) . . ?
C8 P1 C15 109.2(2) . . ?
C8 P1 C18 108.83(19) . . ?
C18 P1 C15 109.7(2) . . ?
C10 P2 Mo 108.83(14) . . ?
C10 P2 C21 104.16(19) . . ?
C10 P2 C24 103.77(19) . . ?
C21 P2 Mo 120.49(14) . . ?
C24 P2 Mo 116.00(16) . . ?
C24 P2 C21 101.8(2) . . ?
C2 C1 P1 110.0(3) . . ?
C2 C1 C9 129.3(3) . . ?
C9 C1 P1 120.6(3) . . ?
C1 C2 Mo 126.6(3) . . ?
C1 C2 C3 111.2(3) . . ?
C3 C2 Mo 121.8(3) . . ?
C4 C3 C2 126.5(4) . . ?
C4 C3 C8 117.3(4) . . ?
C8 C3 C2 116.1(3) . . ?
C3 C4 H4 120.0 . . ?
C3 C4 C5 120.1(4) . . ?
C5 C4 H4 119.9 . . ?
C4 C5 H5 119.6 . . ?
C6 C5 C4 120.8(4) . . ?
C6 C5 H5 119.6 . . ?
C5 C6 H6 119.7 . . ?
C5 C6 C7 120.7(4) . . ?
C7 C6 H6 119.7 . . ?
C6 C7 H7 121.2 . . ?
C6 C7 C8 117.6(4) . . ?
C8 C7 H7 121.2 . . ?
C3 C8 P1 107.5(3) . . ?
C7 C8 P1 129.0(3) . . ?
C7 C8 C3 123.5(4) . . ?
C10 C9 C1 124.5(3) . . ?
C14 C9 C1 118.0(4) . . ?
C14 C9 C10 117.4(4) . . ?
C9 C10 P2 121.9(3) . . ?
C11 C10 P2 119.4(3) . . ?
C11 C10 C9 118.6(4) . . ?
C10 C11 H11 118.9 . . ?
C12 C11 C10 122.3(4) . . ?
C12 C11 H11 118.9 . . ?
C11 C12 H12 120.1 . . ?
C13 C12 C11 119.9(4) . . ?
C13 C12 H12 120.1 . . ?
C12 C13 H13 120.7 . . ?
C12 C13 C14 118.6(4) . . ?
C14 C13 H13 120.7 . . ?
C9 C14 C13 123.2(4) . . ?
C9 C14 H14 118.4 . . ?
C13 C14 H14 118.4 . . ?
P1 C15 H15 107.5 . . ?
C16 C15 P1 110.6(3) . . ?
C16 C15 H15 107.5 . . ?
C16 C15 C17 111.9(4) . . ?
C17 C15 P1 111.7(3) . . ?
C17 C15 H15 107.5 . . ?
C15 C16 H16A 109.5 . . ?
C15 C16 H16B 109.5 . . ?
C15 C16 H16C 109.5 . . ?
H16A C16 H16B 109.5 . . ?
H16A C16 H16C 109.5 . . ?
H16B C16 H16C 109.5 . . ?
C15 C17 H17A 109.5 . . ?
C15 C17 H17B 109.5 . . ?
C15 C17 H17C 109.5 . . ?
H17A C17 H17B 109.5 . . ?
H17A C17 H17C 109.5 . . ?
H17B C17 H17C 109.5 . . ?
P1 C18 H18 106.7 . . ?
C19 C18 P1 114.9(3) . . ?
C19 C18 H18 106.7 . . ?
C20 C18 P1 110.0(3) . . ?
C20 C18 H18 106.7 . . ?
C20 C18 C19 111.4(4) . . ?
C18 C19 H19A 109.5 . . ?
C18 C19 H19B 109.5 . . ?
C18 C19 H19C 109.5 . . ?
H19A C19 H19B 109.5 . . ?
H19A C19 H19C 109.5 . . ?
H19B C19 H19C 109.5 . . ?
C18 C20 H20A 109.5 . . ?
C18 C20 H20B 109.5 . . ?
C18 C20 H20C 109.5 . . ?
H20A C20 H20B 109.5 . . ?
H20A C20 H20C 109.5 . . ?
H20B C20 H20C 109.5 . . ?
P2 C21 H21 106.9 . . ?
C22 C21 P2 112.8(3) . . ?
C22 C21 H21 106.9 . . ?
C23 C21 P2 112.9(3) . . ?
C23 C21 H21 106.9 . . ?
C23 C21 C22 110.1(4) . . ?
C21 C22 H22A 109.5 . . ?
C21 C22 H22B 109.5 . . ?
C21 C22 H22C 109.5 . . ?
H22A C22 H22B 109.5 . . ?
H22A C22 H22C 109.5 . . ?
H22B C22 H22C 109.5 . . ?
C21 C23 H23A 109.5 . . ?
C21 C23 H23B 109.5 . . ?
C21 C23 H23C 109.5 . . ?
H23A C23 H23B 109.5 . . ?
H23A C23 H23C 109.5 . . ?
H23B C23 H23C 109.5 . . ?
P2 C24 H24 108.3 . . ?
C25 C24 P2 110.7(3) . . ?
C25 C24 H24 108.3 . . ?
C25 C24 C26 110.3(4) . . ?
C26 C24 P2 110.9(3) . . ?
C26 C24 H24 108.3 . . ?
C24 C25 H25A 109.5 . . ?
C24 C25 H25B 109.5 . . ?
C24 C25 H25C 109.5 . . ?
H25A C25 H25B 109.5 . . ?
H25A C25 H25C 109.5 . . ?
H25B C25 H25C 109.5 . . ?
C24 C26 H26A 109.5 . . ?
C24 C26 H26B 109.5 . . ?
C24 C26 H26C 109.5 . . ?
H26A C26 H26B 109.5 . . ?
H26A C26 H26C 109.5 . . ?
H26B C26 H26C 109.5 . . ?
O27 C27 Mo 178.1(4) . . ?
O28 C28 Mo 178.1(4) . . ?
O29 C29 Mo 179.4(4) . . ?
O30 C30 Mo 177.0(4) . . ?
C44 O41 C41 108.0(4) . . ?
C51 O51 C54 109.7(4) . . ?
O41 C41 H41A 110.9 . . ?
O41 C41 H41B 110.9 . . ?
O41 C41 C42 104.4(5) . . ?
H41A C41 H41B 108.9 . . ?
C42 C41 H41A 110.9 . . ?
C42 C41 H41B 110.9 . . ?
C41 C42 H42A 111.1 . . ?
C41 C42 H42B 111.1 . . ?
C41 C42 C43 103.1(5) . . ?
H42A C42 H42B 109.1 . . ?
C43 C42 H42A 111.1 . . ?
C43 C42 H42B 111.1 . . ?
C42 C43 H43A 111.2 . . ?
C42 C43 H43B 111.2 . . ?
H43A C43 H43B 109.1 . . ?
C44 C43 C42 103.0(5) . . ?
C44 C43 H43A 111.2 . . ?
C44 C43 H43B 111.2 . . ?
O41 C44 C43 107.3(5) . . ?
O41 C44 H44A 110.2 . . ?
O41 C44 H44B 110.2 . . ?
C43 C44 H44A 110.2 . . ?
C43 C44 H44B 110.2 . . ?
H44A C44 H44B 108.5 . . ?
O51 C51 H51A 110.7 . . ?
O51 C51 H51B 110.7 . . ?
O51 C51 C52 105.3(5) . . ?
H51A C51 H51B 108.8 . . ?
C52 C51 H51A 110.7 . . ?
C52 C51 H51B 110.7 . . ?
C51 C52 H52A 111.2 . . ?
C51 C52 H52B 111.2 . . ?
C51 C52 C53 102.9(5) . . ?
H52A C52 H52B 109.1 . . ?
C53 C52 H52A 111.2 . . ?
C53 C52 H52B 111.2 . . ?
C52 C53 H53A 111.6 . . ?
C52 C53 H53B 111.6 . . ?
H53A C53 H53B 109.4 . . ?
C54 C53 C52 100.9(5) . . ?
C54 C53 H53A 111.6 . . ?
C54 C53 H53B 111.6 . . ?
O51 C54 C53 107.3(5) . . ?
O51 C54 H54A 110.2 . . ?
O51 C54 H54B 110.2 . . ?
C53 C54 H54A 110.2 . . ?
C53 C54 H54B 110.2 . . ?
H54A C54 H54B 108.5 . . ?

loop_
_geom_bond_atom_site_label_1
_geom_bond_atom_site_label_2
_geom_bond_distance
_geom_bond_site_symmetry_2
_geom_bond_publ_flag
Mo P2 2.4910(11) . ?
Mo C2 2.253(4) . ?
Mo C27 1.978(5) . ?
Mo C28 1.983(4) . ?
Mo C29 2.050(4) . ?
Mo C30 2.018(4) . ?
P1 C1 1.807(4) . ?
P1 C8 1.779(4) . ?
P1 C15 1.827(4) . ?
P1 C18 1.819(4) . ?
P2 C10 1.836(4) . ?
P2 C21 1.866(4) . ?
P2 C24 1.865(4) . ?
O27 C27 1.162(5) . ?
O28 C28 1.165(5) . ?
O29 C29 1.138(5) . ?
O30 C30 1.154(5) . ?
C1 C2 1.376(5) . ?
C1 C9 1.478(5) . ?
C2 C3 1.510(5) . ?
C3 C4 1.393(6) . ?
C3 C8 1.398(6) . ?
C4 H4 0.9500 . ?
C4 C5 1.399(6) . ?
C5 H5 0.9500 . ?
C5 C6 1.383(6) . ?
C6 H6 0.9500 . ?
C6 C7 1.386(6) . ?
C7 H7 0.9500 . ?
C7 C8 1.393(5) . ?
C9 C10 1.415(6) . ?
C9 C14 1.398(6) . ?
C10 C11 1.400(5) . ?
C11 H11 0.9500 . ?
C11 C12 1.388(6) . ?
C12 H12 0.9500 . ?
C12 C13 1.369(6) . ?
C13 H13 0.9500 . ?
C13 C14 1.398(6) . ?
C14 H14 0.9500 . ?
C15 H15 1.0000 . ?
C15 C16 1.525(7) . ?
C15 C17 1.539(6) . ?
C16 H16A 0.9800 . ?
C16 H16B 0.9800 . ?
C16 H16C 0.9800 . ?
C17 H17A 0.9800 . ?
C17 H17B 0.9800 . ?
C17 H17C 0.9800 . ?
C18 H18 1.0000 . ?
C18 C19 1.530(6) . ?
C18 C20 1.520(7) . ?
C19 H19A 0.9800 . ?
C19 H19B 0.9800 . ?
C19 H19C 0.9800 . ?
C20 H20A 0.9800 . ?
C20 H20B 0.9800 . ?
C20 H20C 0.9800 . ?
C21 H21 1.0000 . ?
C21 C22 1.526(6) . ?
C21 C23 1.520(6) . ?
C22 H22A 0.9800 . ?
C22 H22B 0.9800 . ?
C22 H22C 0.9800 . ?
C23 H23A 0.9800 . ?
C23 H23B 0.9800 . ?
C23 H23C 0.9800 . ?
C24 H24 1.0000 . ?
C24 C25 1.533(7) . ?
C24 C26 1.533(6) . ?
C25 H25A 0.9800 . ?
C25 H25B 0.9800 . ?
C25 H25C 0.9800 . ?
C26 H26A 0.9800 . ?
C26 H26B 0.9800 . ?
C26 H26C 0.9800 . ?
O41 C41 1.434(7) . ?
O41 C44 1.411(7) . ?
O51 C51 1.405(7) . ?
O51 C54 1.446(8) . ?
C41 H41A 0.9900 . ?
C41 H41B 0.9900 . ?
C41 C42 1.467(8) . ?
C42 H42A 0.9900 . ?
C42 H42B 0.9900 . ?
C42 C43 1.528(8) . ?
C43 H43A 0.9900 . ?
C43 H43B 0.9900 . ?
C43 C44 1.518(8) . ?
C44 H44A 0.9900 . ?
C44 H44B 0.9900 . ?
C51 H51A 0.9900 . ?
C51 H51B 0.9900 . ?
C51 C52 1.518(8) . ?
C52 H52A 0.9900 . ?
C52 H52B 0.9900 . ?
C52 C53 1.522(9) . ?
C53 H53A 0.9900 . ?
C53 H53B 0.9900 . ?
C53 C54 1.499(8) . ?
C54 H54A 0.9900 . ?
C54 H54B 0.9900 . ?

loop_
_geom_torsion_atom_site_label_1
_geom_torsion_atom_site_label_2
_geom_torsion_atom_site_label_3
_geom_torsion_atom_site_label_4
_geom_torsion
_geom_torsion_site_symmetry_1
_geom_torsion_site_symmetry_2
_geom_torsion_site_symmetry_3
_geom_torsion_site_symmetry_4
_geom_torsion_publ_flag
Mo P2 C10 C9 35.8(4) . . . . ?
Mo P2 C10 C11 -140.9(3) . . . . ?
Mo P2 C21 C22 -170.4(3) . . . . ?
Mo P2 C21 C23 -44.8(4) . . . . ?
Mo P2 C24 C25 53.0(4) . . . . ?
Mo P2 C24 C26 -69.7(4) . . . . ?
Mo C2 C3 C4 13.9(5) . . . . ?
Mo C2 C3 C8 -166.9(3) . . . . ?
P1 C1 C2 Mo 163.4(2) . . . . ?
P1 C1 C2 C3 -9.5(4) . . . . ?
P1 C1 C9 C10 157.8(3) . . . . ?
P1 C1 C9 C14 -19.2(5) . . . . ?
P2 C10 C11 C12 174.8(4) . . . . ?
C1 P1 C8 C3 -4.7(3) . . . . ?
C1 P1 C8 C7 172.7(4) . . . . ?
C1 P1 C15 C16 34.5(4) . . . . ?
C1 P1 C15 C17 159.8(3) . . . . ?
C1 P1 C18 C19 79.7(4) . . . . ?
C1 P1 C18 C20 -47.1(4) . . . . ?
C1 C2 C3 C4 -172.8(4) . . . . ?
C1 C2 C3 C8 6.4(5) . . . . ?
C1 C9 C10 P2 7.8(6) . . . . ?
C1 C9 C10 C11 -175.4(4) . . . . ?
C1 C9 C14 C13 176.9(4) . . . . ?
C2 C1 C9 C10 -27.2(7) . . . . ?
C2 C1 C9 C14 155.8(4) . . . . ?
C2 C3 C4 C5 177.9(4) . . . . ?
C2 C3 C8 P1 0.1(4) . . . . ?
C2 C3 C8 C7 -177.4(4) . . . . ?
C3 C4 C5 C6 -0.1(7) . . . . ?
C4 C3 C8 P1 179.4(3) . . . . ?
C4 C3 C8 C7 1.8(6) . . . . ?
C4 C5 C6 C7 1.1(8) . . . . ?
C5 C6 C7 C8 -0.6(7) . . . . ?
C6 C7 C8 P1 -177.9(4) . . . . ?
C6 C7 C8 C3 -0.9(7) . . . . ?
C8 P1 C1 C2 8.5(3) . . . . ?
C8 P1 C1 C9 -175.6(3) . . . . ?
C8 P1 C15 C16 -69.3(4) . . . . ?
C8 P1 C15 C17 55.9(4) . . . . ?
C8 P1 C18 C19 -173.7(3) . . . . ?
C8 P1 C18 C20 59.5(4) . . . . ?
C8 C3 C4 C5 -1.3(6) . . . . ?
C9 C1 C2 Mo -12.0(6) . . . . ?
C9 C1 C2 C3 175.1(4) . . . . ?
C9 C10 C11 C12 -2.0(7) . . . . ?
C10 P2 C21 C22 -48.1(4) . . . . ?
C10 P2 C21 C23 77.5(4) . . . . ?
C10 P2 C24 C25 -66.3(4) . . . . ?
C10 P2 C24 C26 171.0(3) . . . . ?
C10 C9 C14 C13 -0.2(6) . . . . ?
C10 C11 C12 C13 1.1(7) . . . . ?
C11 C12 C13 C14 0.2(7) . . . . ?
C12 C13 C14 C9 -0.7(7) . . . . ?
C14 C9 C10 P2 -175.2(3) . . . . ?
C14 C9 C10 C11 1.5(6) . . . . ?
C15 P1 C1 C2 -104.7(3) . . . . ?
C15 P1 C1 C9 71.2(4) . . . . ?
C15 P1 C8 C3 112.2(3) . . . . ?
C15 P1 C8 C7 -70.4(5) . . . . ?
C15 P1 C18 C19 -54.3(4) . . . . ?
C15 P1 C18 C20 178.9(4) . . . . ?
C18 P1 C1 C2 123.0(3) . . . . ?
C18 P1 C1 C9 -61.1(4) . . . . ?
C18 P1 C8 C3 -128.0(3) . . . . ?
C18 P1 C8 C7 49.3(5) . . . . ?
C18 P1 C15 C16 171.5(3) . . . . ?
C18 P1 C15 C17 -63.3(4) . . . . ?
C21 P2 C10 C9 -93.9(4) . . . . ?
C21 P2 C10 C11 89.4(4) . . . . ?
C21 P2 C24 C25 -174.2(3) . . . . ?
C21 P2 C24 C26 63.0(4) . . . . ?
C24 P2 C10 C9 159.9(3) . . . . ?
C24 P2 C10 C11 -16.8(4) . . . . ?
C24 P2 C21 C22 59.6(4) . . . . ?
C24 P2 C21 C23 -174.9(3) . . . . ?
O41 C41 C42 C43 -37.6(7) . . . . ?
O51 C51 C52 C53 -33.0(8) . . . . ?
C41 O41 C44 C43 -17.0(7) . . . . ?
C41 C42 C43 C44 26.7(8) . . . . ?
C42 C43 C44 O41 -6.5(8) . . . . ?
C44 O41 C41 C42 34.8(7) . . . . ?
C51 O51 C54 C53 7.8(8) . . . . ?
C51 C52 C53 C54 36.2(7) . . . . ?
C52 C53 C54 O51 -27.7(7) . . . . ?
C54 O51 C51 C52 16.0(9) . . . . ?
